data_4086318
loop_
_publ_author_name
'Yousif, Maryam'
'Tjapkes, Daniel J.'
'Lord, Richard L.'
'Groysman, Stanislav'

_publ_section_title
;
 Catalytic Formation of Asymmetric Carbodiimides at Mononuclear
 Chromium(II/IV) Bis(alkoxide) Complexes
;
_journal_issue 20
_journal_name_full Organometallics
_journal_page_first 5119
_journal_paper_doi 10.1021/acs.organomet.5b00703
_journal_volume 34
_journal_year 2015
_chemical_formula_sum 'C45 H57 Cr N O2'
_chemical_formula_weight 695.92
_chemical_name_systematic
; 
 ? 
;
_space_group_IT_number 5
_symmetry_cell_setting monoclinic
_symmetry_space_group_name_Hall 'C 2y'
_symmetry_space_group_name_H-M 'C 1 2 1'
_atom_sites_solution_hydrogens geom
_atom_sites_solution_primary direct
_atom_sites_solution_secondary difmap
_audit_creation_method SHELXL-97
_cell_angle_alpha 90.00
_cell_angle_beta 114.717(6)
_cell_angle_gamma 90.00
_cell_formula_units_Z 4
_cell_length_a 20.0987(15)
_cell_length_b 9.4936(6)
_cell_length_c 23.0515(16)
_cell_measurement_temperature 100(2)
_cell_volume 3995.5(5)
_computing_structure_refinement 'SHELXL-97 (Sheldrick, 1997)'
_computing_structure_solution 'SHELXS-97 (Sheldrick, 1990)'
_diffrn_ambient_temperature 100(2)
_diffrn_measured_fraction_theta_full 0.983
_diffrn_measured_fraction_theta_max 0.983
_diffrn_measurement_device_type 'Bruker Apex2'
_diffrn_radiation_monochromator graphite
_diffrn_radiation_source 'fine-focus sealed tube'
_diffrn_radiation_type MoK\a
_diffrn_radiation_wavelength 0.71073
_diffrn_reflns_av_R_equivalents 0.0421
_diffrn_reflns_av_sigmaI/netI 0.0305
_diffrn_reflns_limit_h_max 26
_diffrn_reflns_limit_h_min -26
_diffrn_reflns_limit_k_max 12
_diffrn_reflns_limit_k_min -12
_diffrn_reflns_limit_l_max 25
_diffrn_reflns_limit_l_min -30
_diffrn_reflns_number 65097
_diffrn_reflns_theta_full 27.81
_diffrn_reflns_theta_max 27.81
_diffrn_reflns_theta_min 0.97
_exptl_absorpt_coefficient_mu 0.322
_exptl_absorpt_correction_T_max 0.9685
_exptl_absorpt_correction_T_min 0.9533
_exptl_absorpt_correction_type empirical
_exptl_absorpt_process_details SADABS
_exptl_crystal_colour red
_exptl_crystal_density_diffrn 1.157
_exptl_crystal_density_method 'not measured'
_exptl_crystal_description bricks
_exptl_crystal_F_000 1496
_exptl_crystal_size_max 0.15
_exptl_crystal_size_mid 0.15
_exptl_crystal_size_min 0.10
_refine_diff_density_max 1.496
_refine_diff_density_min -0.320
_refine_diff_density_rms 0.078
_refine_ls_abs_structure_details 'Flack H D (1983), Acta Cryst. A39, 876-881'
_refine_ls_abs_structure_Flack 0.384(16)
_refine_ls_extinction_method none
_refine_ls_goodness_of_fit_ref 1.074
_refine_ls_hydrogen_treatment constr
_refine_ls_matrix_type full
_refine_ls_number_parameters 444
_refine_ls_number_reflns 9287
_refine_ls_number_restraints 1
_refine_ls_restrained_S_all 1.074
_refine_ls_R_factor_all 0.0487
_refine_ls_R_factor_gt 0.0452
_refine_ls_shift/su_max 0.000
_refine_ls_shift/su_mean 0.000
_refine_ls_structure_factor_coef Fsqd
_refine_ls_weighting_details 'calc w=1/[\s^2^(Fo^2^)+(0.0778P)^2^+3.8149P] where P=(Fo^2^+2Fc^2^)/3'
_refine_ls_weighting_scheme calc
_refine_ls_wR_factor_gt 0.1260
_refine_ls_wR_factor_ref 0.1283
_reflns_number_gt 8674
_reflns_number_total 9287
_reflns_threshold_expression >2sigma(I)
_cod_data_source_file om5b00703_si_001.cif
_cod_data_source_block sg434
_cod_depositor_comments 'Adding full bibliography for 4086317--4086323.cif.'
_cod_original_sg_symbol_H-M C2
_cod_database_code 4086318

loop_
_symmetry_equiv_pos_as_xyz
'x, y, z'
'-x, y, -z'
'x+1/2, y+1/2, z'
'-x+1/2, y+1/2, -z'

loop_
_atom_site_label
_atom_site_type_symbol
_atom_site_fract_x
_atom_site_fract_y
_atom_site_fract_z
_atom_site_U_iso_or_equiv
_atom_site_adp_type
_atom_site_occupancy
_atom_site_symmetry_multiplicity
_atom_site_calc_flag
_atom_site_refinement_flags
_atom_site_disorder_assembly
_atom_site_disorder_group
Cr1 Cr 0.174968(17) 0.98091(4) 0.229741(15) 0.01296(9) Uani 1 1 d . . .
O1 O 0.25485(9) 1.03342(18) 0.22145(8) 0.0171(3) Uani 1 1 d . . .
O2 O 0.17459(9) 1.02406(18) 0.30462(8) 0.0188(4) Uani 1 1 d . . .
N1 N 0.10760(11) 0.8917(2) 0.17464(10) 0.0175(4) Uani 1 1 d . . .
C11 C 0.37552(13) 1.1164(3) 0.24661(12) 0.0187(5) Uani 1 1 d . . .
C39 C 0.06867(14) 1.1226(3) 0.31303(13) 0.0209(5) Uani 1 1 d . . .
C1 C 0.05001(13) 0.8195(3) 0.12862(11) 0.0170(5) Uani 1 1 d . . .
C2 C -0.00641(15) 0.8972(3) 0.08081(13) 0.0215(6) Uani 1 1 d . . .
C3 C -0.06344(14) 0.8214(3) 0.03478(12) 0.0266(6) Uani 1 1 d . . .
H3 H -0.1021 0.8718 0.0025 0.032 Uiso 1 1 calc R . .
C4 C -0.06613(14) 0.6758(4) 0.03419(12) 0.0281(6) Uani 1 1 d . . .
C5 C -0.01002(15) 0.6021(3) 0.08214(13) 0.0256(6) Uani 1 1 d . . .
H5 H -0.0115 0.5021 0.0820 0.031 Uiso 1 1 calc R . .
C6 C 0.04812(13) 0.6708(3) 0.13017(12) 0.0191(5) Uani 1 1 d . . .
C7 C 0.10770(15) 0.5900(3) 0.18235(13) 0.0257(6) Uani 1 1 d . . .
H7A H 0.0973 0.4889 0.1762 0.038 Uiso 1 1 calc R . .
H7B H 0.1098 0.6189 0.2239 0.038 Uiso 1 1 calc R . .
H7C H 0.1548 0.6097 0.1809 0.038 Uiso 1 1 calc R . .
C9 C -0.12905(17) 0.6001(4) -0.01798(14) 0.0414(9) Uani 1 1 d . . .
H9A H -0.1717 0.6002 -0.0078 0.062 Uiso 1 1 calc R . .
H9B H -0.1147 0.5027 -0.0211 0.062 Uiso 1 1 calc R . .
H9C H -0.1415 0.6483 -0.0588 0.062 Uiso 1 1 calc R . .
C8 C -0.00343(16) 1.0538(3) 0.08023(15) 0.0291(7) Uani 1 1 d . . .
H8A H -0.0465 1.0900 0.0440 0.044 Uiso 1 1 calc R . .
H8B H 0.0411 1.0838 0.0762 0.044 Uiso 1 1 calc R . .
H8C H -0.0029 1.0907 0.1201 0.044 Uiso 1 1 calc R . .
C10 C 0.30076(12) 1.0652(2) 0.19030(11) 0.0144(4) Uani 1 1 d . . .
C12 C 0.39901(14) 1.0021(3) 0.29931(12) 0.0277(6) Uani 1 1 d . . .
H12A H 0.4475 1.0253 0.3326 0.042 Uiso 1 1 calc R . .
H12B H 0.4010 0.9103 0.2806 0.042 Uiso 1 1 calc R . .
H12C H 0.3634 0.9983 0.3181 0.042 Uiso 1 1 calc R . .
C13 C 0.36620(14) 1.2523(3) 0.27774(13) 0.0238(5) Uani 1 1 d . . .
H13A H 0.4095 1.2674 0.3179 0.036 Uiso 1 1 calc R . .
H13B H 0.3226 1.2451 0.2864 0.036 Uiso 1 1 calc R . .
H13C H 0.3606 1.3317 0.2489 0.036 Uiso 1 1 calc R . .
C14 C 0.44042(13) 1.1341(3) 0.22807(13) 0.0228(5) Uani 1 1 d . . .
H14A H 0.4282 1.2055 0.1945 0.034 Uiso 1 1 calc R . .
H14B H 0.4503 1.0441 0.2124 0.034 Uiso 1 1 calc R . .
H14C H 0.4839 1.1640 0.2656 0.034 Uiso 1 1 calc R . .
C15 C 0.25530(13) 1.1754(3) 0.13493(12) 0.0172(5) Uani 1 1 d . . .
C16 C 0.20994(14) 1.2778(3) 0.15673(13) 0.0228(5) Uani 1 1 d . . .
H16A H 0.1856 1.3475 0.1231 0.034 Uiso 1 1 calc R . .
H16B H 0.2426 1.3260 0.1959 0.034 Uiso 1 1 calc R . .
H16C H 0.1730 1.2244 0.1649 0.034 Uiso 1 1 calc R . .
C18 C 0.19955(14) 1.0950(3) 0.07782(12) 0.0234(5) Uani 1 1 d . . .
H18A H 0.1735 1.0270 0.0928 0.035 Uiso 1 1 calc R . .
H18B H 0.2251 1.0449 0.0559 0.035 Uiso 1 1 calc R . .
H18C H 0.1644 1.1614 0.0482 0.035 Uiso 1 1 calc R . .
C17 C 0.30115(15) 1.2701(3) 0.11075(13) 0.0236(5) Uani 1 1 d . . .
H17A H 0.2683 1.3293 0.0756 0.035 Uiso 1 1 calc R . .
H17B H 0.3305 1.2108 0.0956 0.035 Uiso 1 1 calc R . .
H17C H 0.3336 1.3301 0.1457 0.035 Uiso 1 1 calc R . .
C19 C 0.31457(12) 0.9263(3) 0.16191(12) 0.0161(4) Uani 1 1 d . . .
C24 C 0.29395(13) 0.7969(3) 0.17798(13) 0.0203(5) Uani 1 1 d . . .
H24 H 0.2711 0.7947 0.2066 0.024 Uiso 1 1 calc R . .
C23 C 0.30604(14) 0.6712(3) 0.15310(14) 0.0258(6) Uani 1 1 d . . .
H23 H 0.2911 0.5848 0.1647 0.031 Uiso 1 1 calc R . .
C22 C 0.33951(15) 0.6708(3) 0.11172(15) 0.0277(6) Uani 1 1 d . . .
H22 H 0.3478 0.5847 0.0947 0.033 Uiso 1 1 calc R . .
C21 C 0.36089(15) 0.7979(3) 0.09534(14) 0.0270(6) Uani 1 1 d . . .
H21 H 0.3837 0.7988 0.0666 0.032 Uiso 1 1 calc R . .
C20 C 0.34947(14) 0.9236(3) 0.12031(13) 0.0224(5) Uani 1 1 d . . .
H20 H 0.3655 1.0094 0.1091 0.027 Uiso 1 1 calc R . .
C25 C 0.14367(13) 1.0359(3) 0.34903(11) 0.0150(4) Uani 1 1 d . . .
C31 C 0.07631(18) 1.2398(3) 0.26986(15) 0.0309(6) Uani 1 1 d . . .
H31A H 0.0843 1.1972 0.2346 0.046 Uiso 1 1 calc R . .
H31B H 0.1180 1.3002 0.2949 0.046 Uiso 1 1 calc R . .
H31C H 0.0314 1.2964 0.2527 0.046 Uiso 1 1 calc R . .
C32 C 0.00914(14) 1.0217(3) 0.26898(14) 0.0264(6) Uani 1 1 d . . .
H32A H -0.0086 0.9631 0.2946 0.040 Uiso 1 1 calc R . .
H32B H 0.0297 0.9612 0.2461 0.040 Uiso 1 1 calc R . .
H32C H -0.0317 1.0763 0.2381 0.040 Uiso 1 1 calc R . .
C30 C 0.03901(18) 1.1949(3) 0.35775(16) 0.0348(7) Uani 1 1 d . . .
H30A H -0.0079 1.2406 0.3320 0.052 Uiso 1 1 calc R . .
H30B H 0.0743 1.2657 0.3839 0.052 Uiso 1 1 calc R . .
H30C H 0.0319 1.1241 0.3856 0.052 Uiso 1 1 calc R . .
C33 C 0.12868(12) 0.8862(2) 0.36673(11) 0.0149(4) Uani 1 1 d . . .
C38 C 0.08924(14) 0.8599(3) 0.40303(13) 0.0228(5) Uani 1 1 d . . .
H38 H 0.0700 0.9370 0.4175 0.027 Uiso 1 1 calc R . .
C37 C 0.07735(15) 0.7232(3) 0.41863(14) 0.0290(6) Uani 1 1 d . . .
H37 H 0.0503 0.7084 0.4435 0.035 Uiso 1 1 calc R . .
C36 C 0.10431(18) 0.6101(3) 0.39843(14) 0.0329(7) Uani 1 1 d . . .
H36 H 0.0959 0.5170 0.4089 0.039 Uiso 1 1 calc R . .
C35 C 0.14379(19) 0.6329(3) 0.36278(13) 0.0330(7) Uani 1 1 d . . .
H35 H 0.1628 0.5551 0.3486 0.040 Uiso 1 1 calc R . .
C34 C 0.15609(15) 0.7695(3) 0.34734(12) 0.0240(5) Uani 1 1 d . . .
H34 H 0.1838 0.7833 0.3230 0.029 Uiso 1 1 calc R . .
C26 C 0.20800(15) 1.1050(3) 0.41087(12) 0.0216(5) Uani 1 1 d . . .
C28 C 0.22662(19) 1.2540(3) 0.39786(15) 0.0368(7) Uani 1 1 d . . .
H28A H 0.1877 1.3187 0.3959 0.055 Uiso 1 1 calc R . .
H28B H 0.2309 1.2559 0.3570 0.055 Uiso 1 1 calc R . .
H28C H 0.2732 1.2832 0.4322 0.055 Uiso 1 1 calc R . .
C29 C 0.27755(14) 1.0158(3) 0.42709(13) 0.0313(7) Uani 1 1 d . . .
H29A H 0.2912 1.0175 0.3910 0.047 Uiso 1 1 calc R . .
H29B H 0.2680 0.9184 0.4356 0.047 Uiso 1 1 calc R . .
H29C H 0.3176 1.0546 0.4650 0.047 Uiso 1 1 calc R . .
C27 C 0.19421(17) 1.1069(3) 0.47174(13) 0.0292(6) Uani 1 1 d . . .
H27A H 0.2361 1.1503 0.5067 0.044 Uiso 1 1 calc R . .
H27B H 0.1880 1.0101 0.4835 0.044 Uiso 1 1 calc R . .
H27C H 0.1498 1.1613 0.4638 0.044 Uiso 1 1 calc R . .
C50 C 1.0000 0.2913(5) 0.5000 0.0315(9) Uiso 1 2 d S . .
C54 C 0.9563(3) 0.1879(6) 0.4693(3) 0.0237(11) Uiso 0.50 1 d P . 1
C62 C 0.9239(4) -0.0691(8) 0.4457(3) 0.0417(15) Uiso 0.50 1 d P A 1
C65 C 0.9664(2) 0.0243(4) 0.47443(19) 0.0079(8) Uiso 0.50 1 d P . 1
C63 C 0.8896(3) 0.2416(6) 0.4207(3) 0.0266(11) Uiso 0.50 1 d P B 2
C68 C 0.8408(4) 0.0693(8) 0.3740(3) 0.0417(15) Uiso 0.50 1 d P B 2
C66 C 0.9292(3) 0.2491(6) 0.4436(3) 0.0258(11) Uiso 0.50 1 d P . 3
C67 C 0.9129(3) 0.1085(7) 0.4300(3) 0.0317(13) Uiso 0.50 1 d P . 3
C64 C 0.8578(3) 0.1780(7) 0.3700(3) 0.0296(12) Uiso 0.50 1 d P . 3
C69 C 0.8210(4) 0.1355(8) 0.3206(4) 0.0437(16) Uiso 0.50 1 d P . 3
C70 C 1.0000 0.4464(7) 0.5000 0.0608(15) Uiso 1 2 d S . .

loop_
_atom_site_aniso_label
_atom_site_aniso_U_11
_atom_site_aniso_U_22
_atom_site_aniso_U_33
_atom_site_aniso_U_23
_atom_site_aniso_U_13
_atom_site_aniso_U_12
Cr1 0.01049(15) 0.01512(16) 0.01335(16) -0.00105(15) 0.00506(12) -0.00161(15)
O1 0.0146(8) 0.0212(8) 0.0190(8) -0.0015(6) 0.0106(7) -0.0027(6)
O2 0.0156(8) 0.0254(9) 0.0188(8) -0.0056(6) 0.0105(7) -0.0047(6)
N1 0.0148(9) 0.0201(10) 0.0170(10) 0.0012(8) 0.0059(8) 0.0020(8)
C11 0.0130(11) 0.0211(12) 0.0216(12) -0.0032(9) 0.0067(9) -0.0043(9)
C39 0.0194(12) 0.0186(12) 0.0283(13) 0.0078(10) 0.0136(10) 0.0060(9)
C1 0.0131(10) 0.0273(13) 0.0128(11) -0.0022(9) 0.0075(9) -0.0021(9)
C2 0.0149(12) 0.0373(16) 0.0145(12) 0.0019(10) 0.0082(10) 0.0030(11)
C3 0.0129(11) 0.0515(18) 0.0146(12) 0.0028(11) 0.0049(9) -0.0028(11)
C4 0.0167(12) 0.0554(19) 0.0143(12) -0.0080(12) 0.0085(10) -0.0155(12)
C5 0.0252(13) 0.0326(15) 0.0243(13) -0.0100(11) 0.0155(11) -0.0137(11)
C6 0.0155(11) 0.0278(13) 0.0174(12) -0.0037(10) 0.0102(9) -0.0041(10)
C7 0.0259(13) 0.0207(13) 0.0289(14) -0.0037(10) 0.0100(11) -0.0027(10)
C9 0.0291(15) 0.071(2) 0.0203(14) -0.0116(15) 0.0071(12) -0.0269(16)
C8 0.0194(14) 0.0372(17) 0.0262(15) 0.0092(12) 0.0051(12) 0.0100(12)
C10 0.0126(10) 0.0161(11) 0.0162(11) -0.0006(8) 0.0077(9) -0.0021(8)
C12 0.0217(11) 0.0307(17) 0.0220(12) 0.0040(11) 0.0006(10) -0.0012(11)
C13 0.0197(12) 0.0266(13) 0.0251(13) -0.0096(10) 0.0094(10) -0.0068(10)
C14 0.0161(11) 0.0226(13) 0.0306(14) -0.0040(10) 0.0106(10) -0.0046(9)
C15 0.0163(11) 0.0164(11) 0.0188(12) 0.0005(9) 0.0073(9) 0.0005(9)
C16 0.0195(12) 0.0218(12) 0.0271(13) 0.0024(10) 0.0097(10) 0.0046(10)
C18 0.0207(12) 0.0266(14) 0.0185(12) 0.0007(10) 0.0041(10) 0.0008(10)
C17 0.0262(13) 0.0204(12) 0.0269(13) 0.0037(10) 0.0138(11) 0.0017(10)
C19 0.0113(10) 0.0159(10) 0.0190(11) -0.0016(9) 0.0042(9) -0.0010(8)
C24 0.0155(11) 0.0200(12) 0.0274(13) -0.0004(10) 0.0112(10) -0.0008(9)
C23 0.0208(12) 0.0169(12) 0.0387(16) 0.0006(11) 0.0116(11) -0.0017(10)
C22 0.0224(13) 0.0213(13) 0.0381(16) -0.0097(11) 0.0114(12) -0.0008(11)
C21 0.0296(14) 0.0231(13) 0.0356(15) -0.0064(11) 0.0210(12) -0.0002(11)
C20 0.0249(13) 0.0169(11) 0.0305(14) -0.0034(10) 0.0167(11) -0.0018(10)
C25 0.0147(11) 0.0159(10) 0.0176(11) -0.0022(9) 0.0097(9) -0.0005(8)
C31 0.0375(15) 0.0236(14) 0.0342(14) 0.0101(11) 0.0175(12) 0.0057(11)
C32 0.0135(11) 0.0315(15) 0.0309(14) 0.0108(11) 0.0059(10) 0.0025(9)
C30 0.0420(17) 0.0262(15) 0.0478(18) 0.0094(13) 0.0302(15) 0.0176(13)
C33 0.0110(10) 0.0146(11) 0.0153(11) -0.0002(9) 0.0017(9) 0.0009(8)
C38 0.0209(12) 0.0184(13) 0.0291(14) 0.0038(10) 0.0104(11) 0.0019(10)
C37 0.0260(13) 0.0253(14) 0.0313(15) 0.0088(11) 0.0076(11) -0.0052(11)
C36 0.0433(17) 0.0143(12) 0.0228(13) 0.0062(10) -0.0041(12) -0.0076(11)
C35 0.0542(19) 0.0168(13) 0.0175(13) -0.0014(10) 0.0046(13) 0.0098(12)
C34 0.0334(14) 0.0194(12) 0.0141(11) -0.0001(9) 0.0049(10) 0.0058(11)
C26 0.0249(13) 0.0222(13) 0.0189(12) -0.0078(10) 0.0104(10) -0.0089(10)
C28 0.0500(18) 0.0338(16) 0.0324(15) -0.0132(13) 0.0231(14) -0.0249(14)
C29 0.0171(11) 0.052(2) 0.0217(13) -0.0128(12) 0.0050(10) -0.0065(11)
C27 0.0354(15) 0.0313(15) 0.0236(13) -0.0096(11) 0.0152(12) -0.0065(12)

loop_
_atom_type_symbol
_atom_type_description
_atom_type_scat_dispersion_real
_atom_type_scat_dispersion_imag
_atom_type_scat_source
C C 0.0033 0.0016 'International Tables Vol C Tables 4.2.6.8 and 6.1.1.4'
H H 0.0000 0.0000 'International Tables Vol C Tables 4.2.6.8 and 6.1.1.4'
N N 0.0061 0.0033 'International Tables Vol C Tables 4.2.6.8 and 6.1.1.4'
O O 0.0106 0.0060 'International Tables Vol C Tables 4.2.6.8 and 6.1.1.4'
Cr Cr 0.3209 0.6236 'International Tables Vol C Tables 4.2.6.8 and 6.1.1.4'

loop_
_geom_angle_atom_site_label_1
_geom_angle_atom_site_label_2
_geom_angle_atom_site_label_3
_geom_angle
_geom_angle_site_symmetry_1
_geom_angle_site_symmetry_3
N1 Cr1 O1 123.49(9) . .
N1 Cr1 O2 122.02(9) . .
O1 Cr1 O2 114.41(8) . .
C10 O1 Cr1 158.12(15) . .
C25 O2 Cr1 155.22(15) . .
C1 N1 Cr1 178.56(19) . .
C13 C11 C14 108.8(2) . .
C13 C11 C12 106.3(2) . .
C14 C11 C12 106.2(2) . .
C13 C11 C10 112.4(2) . .
C14 C11 C10 115.2(2) . .
C12 C11 C10 107.43(19) . .
C32 C39 C31 106.5(2) . .
C32 C39 C30 107.8(2) . .
C31 C39 C30 106.2(2) . .
C32 C39 C25 108.9(2) . .
C31 C39 C25 112.1(2) . .
C30 C39 C25 114.9(2) . .
N1 C1 C6 119.9(2) . .
N1 C1 C2 118.8(2) . .
C6 C1 C2 121.3(2) . .
C3 C2 C1 117.5(3) . .
C3 C2 C8 122.2(3) . .
C1 C2 C8 120.4(3) . .
C4 C3 C2 122.7(3) . .
C4 C3 H3 118.7 . .
C2 C3 H3 118.7 . .
C3 C4 C5 118.6(2) . .
C3 C4 C9 119.9(3) . .
C5 C4 C9 121.4(3) . .
C6 C5 C4 121.8(3) . .
C6 C5 H5 119.1 . .
C4 C5 H5 119.1 . .
C5 C6 C1 118.1(2) . .
C5 C6 C7 121.3(2) . .
C1 C6 C7 120.6(2) . .
C6 C7 H7A 109.5 . .
C6 C7 H7B 109.5 . .
H7A C7 H7B 109.5 . .
C6 C7 H7C 109.5 . .
H7A C7 H7C 109.5 . .
H7B C7 H7C 109.5 . .
C4 C9 H9A 109.5 . .
C4 C9 H9B 109.5 . .
H9A C9 H9B 109.5 . .
C4 C9 H9C 109.5 . .
H9A C9 H9C 109.5 . .
H9B C9 H9C 109.5 . .
C2 C8 H8A 109.5 . .
C2 C8 H8B 109.5 . .
H8A C8 H8B 109.5 . .
C2 C8 H8C 109.5 . .
H8A C8 H8C 109.5 . .
H8B C8 H8C 109.5 . .
O1 C10 C19 107.59(18) . .
O1 C10 C11 104.10(18) . .
C19 C10 C11 109.19(18) . .
O1 C10 C15 105.45(18) . .
C19 C10 C15 111.20(19) . .
C11 C10 C15 118.49(19) . .
C11 C12 H12A 109.5 . .
C11 C12 H12B 109.5 . .
H12A C12 H12B 109.5 . .
C11 C12 H12C 109.5 . .
H12A C12 H12C 109.5 . .
H12B C12 H12C 109.5 . .
C11 C13 H13A 109.5 . .
C11 C13 H13B 109.5 . .
H13A C13 H13B 109.5 . .
C11 C13 H13C 109.5 . .
H13A C13 H13C 109.5 . .
H13B C13 H13C 109.5 . .
C11 C14 H14A 109.5 . .
C11 C14 H14B 109.5 . .
H14A C14 H14B 109.5 . .
C11 C14 H14C 109.5 . .
H14A C14 H14C 109.5 . .
H14B C14 H14C 109.5 . .
C18 C15 C17 108.2(2) . .
C18 C15 C16 105.9(2) . .
C17 C15 C16 105.8(2) . .
C18 C15 C10 109.1(2) . .
C17 C15 C10 115.93(19) . .
C16 C15 C10 111.47(19) . .
C15 C16 H16A 109.5 . .
C15 C16 H16B 109.5 . .
H16A C16 H16B 109.5 . .
C15 C16 H16C 109.5 . .
H16A C16 H16C 109.5 . .
H16B C16 H16C 109.5 . .
C15 C18 H18A 109.5 . .
C15 C18 H18B 109.5 . .
H18A C18 H18B 109.5 . .
C15 C18 H18C 109.5 . .
H18A C18 H18C 109.5 . .
H18B C18 H18C 109.5 . .
C15 C17 H17A 109.5 . .
C15 C17 H17B 109.5 . .
H17A C17 H17B 109.5 . .
C15 C17 H17C 109.5 . .
H17A C17 H17C 109.5 . .
H17B C17 H17C 109.5 . .
C24 C19 C20 117.0(2) . .
C24 C19 C10 120.8(2) . .
C20 C19 C10 122.2(2) . .
C23 C24 C19 121.6(2) . .
C23 C24 H24 119.2 . .
C19 C24 H24 119.2 . .
C22 C23 C24 120.6(3) . .
C22 C23 H23 119.7 . .
C24 C23 H23 119.7 . .
C23 C22 C21 118.9(3) . .
C23 C22 H22 120.6 . .
C21 C22 H22 120.6 . .
C20 C21 C22 120.9(3) . .
C20 C21 H21 119.6 . .
C22 C21 H21 119.6 . .
C21 C20 C19 121.1(3) . .
C21 C20 H20 119.5 . .
C19 C20 H20 119.5 . .
O2 C25 C33 108.25(18) . .
O2 C25 C26 103.97(18) . .
C33 C25 C26 108.34(19) . .
O2 C25 C39 105.60(18) . .
C33 C25 C39 111.28(19) . .
C26 C25 C39 118.7(2) . .
C39 C31 H31A 109.5 . .
C39 C31 H31B 109.5 . .
H31A C31 H31B 109.5 . .
C39 C31 H31C 109.5 . .
H31A C31 H31C 109.5 . .
H31B C31 H31C 109.5 . .
C39 C32 H32A 109.5 . .
C39 C32 H32B 109.5 . .
H32A C32 H32B 109.5 . .
C39 C32 H32C 109.5 . .
H32A C32 H32C 109.5 . .
H32B C32 H32C 109.5 . .
C39 C30 H30A 109.5 . .
C39 C30 H30B 109.5 . .
H30A C30 H30B 109.5 . .
C39 C30 H30C 109.5 . .
H30A C30 H30C 109.5 . .
H30B C30 H30C 109.5 . .
C34 C33 C38 116.8(2) . .
C34 C33 C25 120.1(2) . .
C38 C33 C25 123.1(2) . .
C33 C38 C37 121.5(3) . .
C33 C38 H38 119.2 . .
C37 C38 H38 119.2 . .
C36 C37 C38 120.5(3) . .
C36 C37 H37 119.7 . .
C38 C37 H37 119.7 . .
C37 C36 C35 119.2(3) . .
C37 C36 H36 120.4 . .
C35 C36 H36 120.4 . .
C36 C35 C34 120.4(3) . .
C36 C35 H35 119.8 . .
C34 C35 H35 119.8 . .
C33 C34 C35 121.5(3) . .
C33 C34 H34 119.3 . .
C35 C34 H34 119.3 . .
C28 C26 C27 108.7(2) . .
C28 C26 C29 106.6(2) . .
C27 C26 C29 106.0(2) . .
C28 C26 C25 112.1(2) . .
C27 C26 C25 115.3(2) . .
C29 C26 C25 107.6(2) . .
C26 C28 H28A 109.5 . .
C26 C28 H28B 109.5 . .
H28A C28 H28B 109.5 . .
C26 C28 H28C 109.5 . .
H28A C28 H28C 109.5 . .
H28B C28 H28C 109.5 . .
C26 C29 H29A 109.5 . .
C26 C29 H29B 109.5 . .
H29A C29 H29B 109.5 . .
C26 C29 H29C 109.5 . .
H29A C29 H29C 109.5 . .
H29B C29 H29C 109.5 . .
C26 C27 H27A 109.5 . .
C26 C27 H27B 109.5 . .
H27A C27 H27B 109.5 . .
C26 C27 H27C 109.5 . .
H27A C27 H27C 109.5 . .
H27B C27 H27C 109.5 . .
C54 C50 C54 82.9(6) . 2_756
C54 C50 C70 138.5(3) . .
C54 C50 C70 138.5(3) 2_756 .
C54 C50 C66 116.1(5) . 2_756
C54 C50 C66 33.6(3) 2_756 2_756
C70 C50 C66 105.2(3) . 2_756
C54 C50 C66 33.6(3) . .
C54 C50 C66 116.1(5) 2_756 .
C70 C50 C66 105.2(3) . .
C66 C50 C66 149.6(6) 2_756 .
C50 C54 C65 131.8(5) . .
C50 C54 C54 48.5(3) . 2_756
C65 C54 C54 83.3(2) . 2_756
C62 C65 C65 133.0(4) . 2_756
C62 C65 C54 129.9(5) . .
C65 C65 C54 96.6(3) 2_756 .
C67 C66 C50 119.7(5) . .
C66 C67 C64 78.4(5) . .
C69 C64 C67 132.8(7) . .

loop_
_geom_bond_atom_site_label_1
_geom_bond_atom_site_label_2
_geom_bond_distance
_geom_bond_site_symmetry_2
Cr1 N1 1.651(2) .
Cr1 O1 1.7662(16) .
Cr1 O2 1.7771(17) .
O1 C10 1.418(3) .
O2 C25 1.407(3) .
N1 C1 1.381(3) .
C11 C13 1.525(4) .
C11 C14 1.542(3) .
C11 C12 1.548(4) .
C11 C10 1.596(3) .
C39 C32 1.538(4) .
C39 C31 1.543(4) .
C39 C30 1.550(4) .
C39 C25 1.610(3) .
C1 C6 1.413(4) .
C1 C2 1.414(4) .
C2 C3 1.393(4) .
C2 C8 1.488(4) .
C3 C4 1.383(5) .
C3 H3 0.9500 .
C4 C5 1.393(4) .
C4 C9 1.514(4) .
C5 C6 1.391(4) .
C5 H5 0.9500 .
C6 C7 1.505(4) .
C7 H7A 0.9800 .
C7 H7B 0.9800 .
C7 H7C 0.9800 .
C9 H9A 0.9800 .
C9 H9B 0.9800 .
C9 H9C 0.9800 .
C8 H8A 0.9800 .
C8 H8B 0.9800 .
C8 H8C 0.9800 .
C10 C19 1.548(3) .
C10 C15 1.607(3) .
C12 H12A 0.9800 .
C12 H12B 0.9800 .
C12 H12C 0.9800 .
C13 H13A 0.9800 .
C13 H13B 0.9800 .
C13 H13C 0.9800 .
C14 H14A 0.9800 .
C14 H14B 0.9800 .
C14 H14C 0.9800 .
C15 C18 1.529(3) .
C15 C17 1.548(3) .
C15 C16 1.553(3) .
C16 H16A 0.9800 .
C16 H16B 0.9800 .
C16 H16C 0.9800 .
C18 H18A 0.9800 .
C18 H18B 0.9800 .
C18 H18C 0.9800 .
C17 H17A 0.9800 .
C17 H17B 0.9800 .
C17 H17C 0.9800 .
C19 C24 1.395(4) .
C19 C20 1.405(4) .
C24 C23 1.389(4) .
C24 H24 0.9500 .
C23 C22 1.378(4) .
C23 H23 0.9500 .
C22 C21 1.385(4) .
C22 H22 0.9500 .
C21 C20 1.385(4) .
C21 H21 0.9500 .
C20 H20 0.9500 .
C25 C33 1.543(3) .
C25 C26 1.610(3) .
C31 H31A 0.9800 .
C31 H31B 0.9800 .
C31 H31C 0.9800 .
C32 H32A 0.9800 .
C32 H32B 0.9800 .
C32 H32C 0.9800 .
C30 H30A 0.9800 .
C30 H30B 0.9800 .
C30 H30C 0.9800 .
C33 C34 1.391(3) .
C33 C38 1.395(4) .
C38 C37 1.394(4) .
C38 H38 0.9500 .
C37 C36 1.369(5) .
C37 H37 0.9500 .
C36 C35 1.378(5) .
C36 H36 0.9500 .
C35 C34 1.394(4) .
C35 H35 0.9500 .
C34 H34 0.9500 .
C26 C28 1.525(4) .
C26 C27 1.540(4) .
C26 C29 1.541(4) .
C28 H28A 0.9800 .
C28 H28B 0.9800 .
C28 H28C 0.9800 .
C29 H29A 0.9800 .
C29 H29B 0.9800 .
C29 H29C 0.9800 .
C27 H27A 0.9800 .
C27 H27B 0.9800 .
C27 H27C 0.9800 .
C50 C54 1.311(6) .
C50 C54 1.311(6) 2_756
C50 C70 1.472(8) .
C50 C66 1.526(6) 2_756
C50 C66 1.526(6) .
C54 C65 1.564(7) .
C54 C54 1.736(11) 2_756
C62 C65 1.217(8) .
C65 C65 1.371(8) 2_756
C63 C68 1.978(10) .
C66 C67 1.379(9) .
C67 C64 1.514(8) .
C64 C69 1.142(10) .

loop_
_geom_torsion_atom_site_label_1
_geom_torsion_atom_site_label_2
_geom_torsion_atom_site_label_3
_geom_torsion_atom_site_label_4
_geom_torsion
_geom_torsion_site_symmetry_1
_geom_torsion_site_symmetry_2
_geom_torsion_site_symmetry_3
_geom_torsion_site_symmetry_4
N1 Cr1 O1 C10 18.7(5) . . . .
O2 Cr1 O1 C10 -164.5(4) . . . .
N1 Cr1 O2 C25 -9.8(4) . . . .
O1 Cr1 O2 C25 173.3(4) . . . .
O1 Cr1 N1 C1 -129(8) . . . .
O2 Cr1 N1 C1 54(8) . . . .
Cr1 N1 C1 C6 -139(8) . . . .
Cr1 N1 C1 C2 41(8) . . . .
N1 C1 C2 C3 179.5(2) . . . .
C6 C1 C2 C3 -0.8(4) . . . .
N1 C1 C2 C8 0.1(4) . . . .
C6 C1 C2 C8 179.8(3) . . . .
C1 C2 C3 C4 -0.5(4) . . . .
C8 C2 C3 C4 178.8(3) . . . .
C2 C3 C4 C5 1.0(4) . . . .
C2 C3 C4 C9 -178.9(3) . . . .
C3 C4 C5 C6 0.0(4) . . . .
C9 C4 C5 C6 179.8(2) . . . .
C4 C5 C6 C1 -1.3(4) . . . .
C4 C5 C6 C7 178.9(2) . . . .
N1 C1 C6 C5 -178.6(2) . . . .
C2 C1 C6 C5 1.7(4) . . . .
N1 C1 C6 C7 1.2(4) . . . .
C2 C1 C6 C7 -178.5(2) . . . .
Cr1 O1 C10 C19 -66.2(5) . . . .
Cr1 O1 C10 C11 178.0(3) . . . .
Cr1 O1 C10 C15 52.6(5) . . . .
C13 C11 C10 O1 -64.6(2) . . . .
C14 C11 C10 O1 170.0(2) . . . .
C12 C11 C10 O1 52.0(2) . . . .
C13 C11 C10 C19 -179.3(2) . . . .
C14 C11 C10 C19 55.3(3) . . . .
C12 C11 C10 C19 -62.7(2) . . . .
C13 C11 C10 C15 52.1(3) . . . .
C14 C11 C10 C15 -73.3(3) . . . .
C12 C11 C10 C15 168.7(2) . . . .
O1 C10 C15 C18 -80.2(2) . . . .
C19 C10 C15 C18 36.1(2) . . . .
C11 C10 C15 C18 163.9(2) . . . .
O1 C10 C15 C17 157.4(2) . . . .
C19 C10 C15 C17 -86.2(2) . . . .
C11 C10 C15 C17 41.5(3) . . . .
O1 C10 C15 C16 36.3(2) . . . .
C19 C10 C15 C16 152.7(2) . . . .
C11 C10 C15 C16 -79.6(3) . . . .
O1 C10 C19 C24 -10.5(3) . . . .
C11 C10 C19 C24 101.9(2) . . . .
C15 C10 C19 C24 -125.5(2) . . . .
O1 C10 C19 C20 170.9(2) . . . .
C11 C10 C19 C20 -76.7(3) . . . .
C15 C10 C19 C20 55.9(3) . . . .
C20 C19 C24 C23 -1.2(4) . . . .
C10 C19 C24 C23 -179.9(2) . . . .
C19 C24 C23 C22 0.4(4) . . . .
C24 C23 C22 C21 0.0(4) . . . .
C23 C22 C21 C20 0.5(4) . . . .
C22 C21 C20 C19 -1.3(4) . . . .
C24 C19 C20 C21 1.6(4) . . . .
C10 C19 C20 C21 -179.7(2) . . . .
Cr1 O2 C25 C33 66.4(4) . . . .
Cr1 O2 C25 C26 -178.5(3) . . . .
Cr1 O2 C25 C39 -52.9(4) . . . .
C32 C39 C25 O2 79.9(2) . . . .
C31 C39 C25 O2 -37.6(3) . . . .
C30 C39 C25 O2 -159.0(2) . . . .
C32 C39 C25 C33 -37.3(3) . . . .
C31 C39 C25 C33 -154.9(2) . . . .
C30 C39 C25 C33 83.7(3) . . . .
C32 C39 C25 C26 -164.0(2) . . . .
C31 C39 C25 C26 78.4(3) . . . .
C30 C39 C25 C26 -43.0(3) . . . .
O2 C25 C33 C34 10.1(3) . . . .
C26 C25 C33 C34 -102.1(2) . . . .
C39 C25 C33 C34 125.7(2) . . . .
O2 C25 C33 C38 -171.1(2) . . . .
C26 C25 C33 C38 76.7(3) . . . .
C39 C25 C33 C38 -55.5(3) . . . .
C34 C33 C38 C37 -0.5(4) . . . .
C25 C33 C38 C37 -179.4(2) . . . .
C33 C38 C37 C36 -0.1(4) . . . .
C38 C37 C36 C35 0.4(4) . . . .
C37 C36 C35 C34 -0.1(4) . . . .
C38 C33 C34 C35 0.9(4) . . . .
C25 C33 C34 C35 179.7(2) . . . .
C36 C35 C34 C33 -0.6(4) . . . .
O2 C25 C26 C28 65.0(3) . . . .
C33 C25 C26 C28 -180.0(2) . . . .
C39 C25 C26 C28 -51.8(3) . . . .
O2 C25 C26 C27 -169.8(2) . . . .
C33 C25 C26 C27 -54.8(3) . . . .
C39 C25 C26 C27 73.3(3) . . . .
O2 C25 C26 C29 -51.8(3) . . . .
C33 C25 C26 C29 63.2(2) . . . .
C39 C25 C26 C29 -168.7(2) . . . .
C54 C50 C54 C65 -2.0(3) 2_756 . . .
C70 C50 C54 C65 178.0(3) . . . .
C66 C50 C54 C65 -7.9(7) 2_756 . . .
C66 C50 C54 C65 168.4(10) . . . .
C70 C50 C54 C54 180.000(3) . . . 2_756
C66 C50 C54 C54 -5.9(5) 2_756 . . 2_756
C66 C50 C54 C54 170.5(7) . . . 2_756
C50 C54 C65 C62 178.6(6) . . . .
C54 C54 C65 C62 177.0(6) 2_756 . . .
C50 C54 C65 C65 5.1(7) . . . 2_756
C54 C54 C65 C65 3.5(5) 2_756 . . 2_756
C54 C50 C66 C67 -7.1(5) . . . .
C54 C50 C66 C67 3.5(6) 2_756 . . .
C70 C50 C66 C67 179.5(5) . . . .
C66 C50 C66 C67 -0.5(5) 2_756 . . .
C50 C66 C67 C64 -166.9(5) . . . .
C66 C67 C64 C69 166.1(9) . . . .
